data_7016882
loop_
_publ_author_name
'Fu, Ying'
'Habtemariam, Abraha'
'Basri, Aida M. B. H.'
'Braddick, Darren'
'Clarkson, Guy J.'
'Sadler, Peter J.'

_publ_section_title
;
 Structure-activity relationships for organometallic osmium arene
 phenylazopyridine complexes with potent anticancer activity.
;
_journal_issue 40
_journal_name_full 'Dalton transactions (Cambridge, England : 2003)'
_journal_page_first 10553
_journal_page_last 10562
_journal_paper_doi 10.1039/c1dt10937e
_journal_volume 40
_journal_year 2011
_chemical_formula_sum 'C21 H22 Br F6 I N3 Os P'
_chemical_formula_weight 858.40
_chemical_name_systematic
;
?
;
_space_group_IT_number 2
_symmetry_cell_setting triclinic
_symmetry_space_group_name_Hall '-P 1'
_symmetry_space_group_name_H-M 'P -1'
_atom_sites_solution_hydrogens geom
_atom_sites_solution_primary direct
_atom_sites_solution_secondary difmap
_audit_creation_method SHELXL-97
_cell_angle_alpha 100.216(4)
_cell_angle_beta 102.863(4)
_cell_angle_gamma 90.779(3)
_cell_formula_units_Z 2
_cell_length_a 7.8035(3)
_cell_length_b 11.9630(5)
_cell_length_c 13.6394(6)
_cell_measurement_reflns_used 7302
_cell_measurement_temperature 100(2)
_cell_measurement_theta_max 28.98
_cell_measurement_theta_min 3.19
_cell_volume 1219.78(9)
_computing_cell_refinement 'CrysAlis RED, Oxford Diffraction Ltd'
_computing_data_collection 'CrysAlis CCD, Oxford Diffraction Ltd'
_computing_data_reduction 'CrysAlis RED, Oxford Diffraction Ltd'
_computing_molecular_graphics 'SHELXTL (Sheldrick, 1997)'
_computing_publication_material 'SHELXTL (Sheldrick, 1997)'
_computing_structure_refinement 'SHELXL-97 (Sheldrick, 1997)'
_computing_structure_solution 'SHELXS-97 (Sheldrick, 1990)'
_diffrn_ambient_temperature 100(2)
_diffrn_detector_area_resol_mean 10.2833
_diffrn_measured_fraction_theta_full 0.996
_diffrn_measured_fraction_theta_max 0.859
_diffrn_measurement_device_type 'Oxford Diffraction Gemini R'
_diffrn_measurement_method '\f & \w scans'
_diffrn_radiation_monochromator graphite
_diffrn_radiation_source 'Enhance (Mo) X-ray Source'
_diffrn_radiation_type MoK\a
_diffrn_radiation_wavelength 0.71073
_diffrn_reflns_av_R_equivalents 0.0232
_diffrn_reflns_av_sigmaI/netI 0.0386
_diffrn_reflns_limit_h_max 10
_diffrn_reflns_limit_h_min -10
_diffrn_reflns_limit_k_max 16
_diffrn_reflns_limit_k_min -13
_diffrn_reflns_limit_l_max 13
_diffrn_reflns_limit_l_min -18
_diffrn_reflns_number 10365
_diffrn_reflns_theta_full 26.50
_diffrn_reflns_theta_max 29.07
_diffrn_reflns_theta_min 3.20
_diffrn_standards_decay_% nil
_exptl_absorpt_coefficient_mu 8.258
_exptl_absorpt_correction_T_max 1.00
_exptl_absorpt_correction_T_min 0.73
_exptl_absorpt_correction_type multi-scan
_exptl_absorpt_process_details 'ABSPACK(CrysAlis, Oxford Diffraction)'
_exptl_crystal_colour black
_exptl_crystal_density_diffrn 2.337
_exptl_crystal_density_method 'not measured'
_exptl_crystal_description block
_exptl_crystal_F_000 804
_exptl_crystal_size_max 0.20
_exptl_crystal_size_mid 0.14
_exptl_crystal_size_min 0.12
_refine_diff_density_max 2.450
_refine_diff_density_min -0.866
_refine_diff_density_rms 0.162
_refine_ls_extinction_method none
_refine_ls_goodness_of_fit_ref 1.034
_refine_ls_hydrogen_treatment constr
_refine_ls_matrix_type full
_refine_ls_number_parameters 310
_refine_ls_number_reflns 5620
_refine_ls_number_restraints 24
_refine_ls_restrained_S_all 1.033
_refine_ls_R_factor_all 0.0320
_refine_ls_R_factor_gt 0.0264
_refine_ls_shift/su_max 0.001
_refine_ls_shift/su_mean 0.000
_refine_ls_structure_factor_coef Fsqd
_refine_ls_weighting_details 'calc w=1/[\s^2^(Fo^2^)+(0.0320P)^2^+0.0000P] where P=(Fo^2^+2Fc^2^)/3'
_refine_ls_weighting_scheme calc
_refine_ls_wR_factor_gt 0.0597
_refine_ls_wR_factor_ref 0.0608
_reflns_number_gt 4915
_reflns_number_total 5620
_reflns_threshold_expression >2sigma(I)
_cod_data_source_file c1dt10937e.txt
_cod_data_source_block fy16
_cod_original_sg_symbol_H-M P-1
_cod_database_code 7016882

loop_
_symmetry_equiv_pos_as_xyz
'x, y, z'
'-x, -y, -z'

loop_
_atom_site_label
_atom_site_type_symbol
_atom_site_fract_x
_atom_site_fract_y
_atom_site_fract_z
_atom_site_U_iso_or_equiv
_atom_site_adp_type
_atom_site_occupancy
_atom_site_symmetry_multiplicity
_atom_site_calc_flag
_atom_site_refinement_flags
Os1 Os 0.42885(2) 0.320245(12) 0.731598(12) 0.01057(5) Uani 1 1 d .
I1 I 0.14439(3) 0.42856(2) 0.77381(2) 0.01581(7) Uani 1 1 d .
N1 N 0.4355(4) 0.2590(3) 0.8635(3) 0.0121(7) Uani 1 1 d .
C2 C 0.3405(5) 0.1685(3) 0.8756(3) 0.0130(8) Uani 1 1 d .
H2A H 0.2590 0.1261 0.8183 0.016 Uiso 1 1 calc R
Br3 Br 0.22034(6) 0.01394(3) 0.98310(3) 0.01938(10) Uani 1 1 d .
C3 C 0.3605(5) 0.1375(3) 0.9698(3) 0.0140(8) Uani 1 1 d .
C4 C 0.4789(5) 0.1962(3) 1.0560(3) 0.0162(9) Uani 1 1 d .
H4A H 0.4953 0.1725 1.1201 0.019 Uiso 1 1 calc R
C5 C 0.5718(5) 0.2907(3) 1.0445(3) 0.0152(9) Uani 1 1 d .
H5A H 0.6533 0.3340 1.1013 0.018 Uiso 1 1 calc R
C6 C 0.5446(5) 0.3213(3) 0.9496(3) 0.0155(9) Uani 1 1 d .
N7 N 0.6281(4) 0.4184(3) 0.9368(3) 0.0153(7) Uani 1 1 d .
N8 N 0.5872(4) 0.4354(3) 0.8439(3) 0.0123(7) Uani 1 1 d .
C9 C 0.6713(5) 0.5380(3) 0.8308(3) 0.0135(8) Uani 1 1 d .
C10 C 0.8291(5) 0.5816(3) 0.9008(4) 0.0202(10) Uani 1 1 d .
H10A H 0.8788 0.5445 0.9558 0.024 Uiso 1 1 calc R
C11 C 0.9107(6) 0.6804(3) 0.8876(4) 0.0241(11) Uani 1 1 d .
H11A H 1.0170 0.7115 0.9341 0.029 Uiso 1 1 calc R
C12 C 0.8370(6) 0.7342(3) 0.8062(4) 0.0222(11) Uani 1 1 d .
H12A H 0.8955 0.8000 0.7963 0.027 Uiso 1 1 calc R
C13 C 0.6800(6) 0.6919(3) 0.7403(4) 0.0204(10) Uani 1 1 d .
H13A H 0.6289 0.7301 0.6863 0.024 Uiso 1 1 calc R
C14 C 0.5953(6) 0.5931(3) 0.7524(3) 0.0164(9) Uani 1 1 d .
H14A H 0.4867 0.5642 0.7072 0.020 Uiso 1 1 calc R
C15 C 0.6308(5) 0.2759(3) 0.6426(3) 0.0147(9) Uani 1 1 d .
H15A H 0.7570 0.2993 0.6753 0.018 Uiso 1 1 calc R
C16 C 0.5219(6) 0.3542(3) 0.5949(3) 0.0164(9) Uani 1 1 d .
H16A H 0.5745 0.4317 0.5980 0.020 Uiso 1 1 calc R
C17 C 0.3376(6) 0.3370(3) 0.5652(3) 0.0159(6) Uani 1 1 d U
C18 C 0.2620(6) 0.2313(3) 0.5811(3) 0.0153(5) Uani 1 1 d U
H18A H 0.1318 0.2219 0.5729 0.018 Uiso 1 1 calc R
C19 C 0.3703(5) 0.1534(3) 0.6259(3) 0.0147(5) Uani 1 1 d U
H19A H 0.3133 0.0905 0.6490 0.018 Uiso 1 1 calc R
C20 C 0.5573(5) 0.1736(3) 0.6602(3) 0.0145(5) Uani 1 1 d U
C21 C 0.6672(5) 0.0880(3) 0.7116(3) 0.0148(6) Uani 1 1 d U
H21A H 0.5951 0.0530 0.7515 0.018 Uiso 1 1 calc R
C22 C 0.8377(6) 0.1392(4) 0.7853(4) 0.0275(11) Uani 1 1 d .
H22A H 0.8113 0.2017 0.8357 0.041 Uiso 1 1 calc R
H22B H 0.9156 0.1680 0.7471 0.041 Uiso 1 1 calc R
H22C H 0.8960 0.0806 0.8206 0.041 Uiso 1 1 calc R
C23 C 0.7037(6) -0.0061(4) 0.6284(4) 0.0234(10) Uani 1 1 d .
H23A H 0.7794 -0.0607 0.6603 0.035 Uiso 1 1 calc R
H23B H 0.7628 0.0273 0.5833 0.035 Uiso 1 1 calc R
H23C H 0.5922 -0.0452 0.5884 0.035 Uiso 1 1 calc R
C24 C 0.2221(6) 0.4223(3) 0.5185(3) 0.0213(10) Uani 1 1 d .
H24A H 0.2829 0.4979 0.5397 0.032 Uiso 1 1 calc R
H24B H 0.1118 0.4237 0.5416 0.032 Uiso 1 1 calc R
H24C H 0.1965 0.4009 0.4437 0.032 Uiso 1 1 calc R
P10 P 0.80176(15) 0.17373(9) 0.34750(10) 0.0219(3) Uani 1 1 d .
F11 F 0.6040(4) 0.1202(3) 0.3060(4) 0.0620(12) Uani 1 1 d .
F12 F 0.9996(3) 0.2232(2) 0.3814(2) 0.0329(7) Uani 1 1 d .
F13 F 0.7385(6) 0.2846(3) 0.4069(4) 0.0732(14) Uani 1 1 d .
F14 F 0.8634(4) 0.0624(3) 0.2848(3) 0.0532(10) Uani 1 1 d .
F15 F 0.7758(4) 0.2328(3) 0.2494(3) 0.0551(10) Uani 1 1 d .
F16 F 0.8284(5) 0.1142(3) 0.4436(3) 0.0633(11) Uani 1 1 d .

loop_
_atom_site_aniso_label
_atom_site_aniso_U_11
_atom_site_aniso_U_22
_atom_site_aniso_U_33
_atom_site_aniso_U_23
_atom_site_aniso_U_13
_atom_site_aniso_U_12
Os1 0.01206(9) 0.01036(8) 0.00842(9) 0.00000(6) 0.00195(6) -0.00101(6)
I1 0.01281(14) 0.01704(13) 0.01601(16) -0.00071(10) 0.00294(11) 0.00164(10)
N1 0.0134(17) 0.0123(15) 0.0097(19) -0.0006(13) 0.0025(14) -0.0004(13)
C2 0.010(2) 0.0161(19) 0.011(2) -0.0018(16) 0.0014(17) 0.0022(16)
Br3 0.0213(2) 0.0187(2) 0.0196(3) 0.00666(17) 0.00562(19) -0.00294(17)
C3 0.014(2) 0.0125(18) 0.017(2) 0.0063(16) 0.0054(18) 0.0015(16)
C4 0.018(2) 0.020(2) 0.012(2) 0.0023(16) 0.0041(18) 0.0059(17)
C5 0.016(2) 0.0172(19) 0.012(2) 0.0019(16) 0.0028(18) 0.0024(17)
C6 0.014(2) 0.0147(19) 0.017(2) -0.0006(16) 0.0048(18) 0.0025(16)
N7 0.0156(18) 0.0142(16) 0.014(2) 0.0007(14) 0.0014(15) -0.0019(14)
N8 0.0120(17) 0.0127(15) 0.012(2) -0.0017(13) 0.0051(15) 0.0006(13)
C9 0.013(2) 0.0113(18) 0.016(2) -0.0022(16) 0.0063(18) -0.0009(15)
C10 0.013(2) 0.018(2) 0.029(3) 0.0004(18) 0.008(2) 0.0044(17)
C11 0.014(2) 0.019(2) 0.037(3) -0.004(2) 0.008(2) -0.0039(18)
C12 0.023(2) 0.0119(19) 0.035(3) -0.0009(19) 0.019(2) -0.0018(18)
C13 0.032(3) 0.015(2) 0.018(3) 0.0019(17) 0.014(2) 0.0034(18)
C14 0.019(2) 0.0151(19) 0.014(2) -0.0012(16) 0.0042(18) 0.0006(17)
C15 0.016(2) 0.020(2) 0.009(2) 0.0018(16) 0.0042(17) -0.0001(17)
C16 0.029(2) 0.0118(18) 0.010(2) 0.0008(15) 0.0103(19) -0.0007(17)
C17 0.0210(13) 0.0163(12) 0.0080(13) -0.0028(11) 0.0022(11) 0.0000(11)
C18 0.0198(12) 0.0154(10) 0.0081(12) -0.0032(9) 0.0022(10) -0.0008(9)
C19 0.0189(11) 0.0148(10) 0.0080(12) -0.0036(9) 0.0026(10) -0.0014(9)
C20 0.0182(12) 0.0146(11) 0.0085(12) -0.0029(9) 0.0024(10) -0.0008(10)
C21 0.0183(13) 0.0151(12) 0.0091(13) -0.0016(11) 0.0021(11) -0.0002(11)
C22 0.022(2) 0.023(2) 0.036(3) 0.008(2) 0.001(2) 0.0004(19)
C23 0.027(3) 0.022(2) 0.024(3) 0.0058(19) 0.012(2) 0.0093(19)
C24 0.031(3) 0.021(2) 0.011(2) 0.0050(17) 0.003(2) 0.0042(19)
P10 0.0206(6) 0.0164(5) 0.0282(8) 0.0057(5) 0.0036(5) -0.0025(5)
F11 0.0241(17) 0.0361(17) 0.128(4) 0.028(2) 0.013(2) -0.0085(14)
F12 0.0248(15) 0.0340(15) 0.0342(19) 0.0118(13) -0.0087(13) -0.0069(12)
F13 0.089(3) 0.0342(18) 0.106(4) -0.010(2) 0.060(3) 0.0028(18)
F14 0.050(2) 0.0393(17) 0.053(2) -0.0228(16) 0.0000(18) 0.0067(15)
F15 0.0376(19) 0.070(2) 0.052(2) 0.0405(19) -0.0230(17) -0.0195(17)
F16 0.100(3) 0.056(2) 0.038(2) 0.0281(17) 0.012(2) -0.024(2)

loop_
_atom_type_symbol
_atom_type_description
_atom_type_scat_dispersion_real
_atom_type_scat_dispersion_imag
_atom_type_scat_source
C C 0.0033 0.0016 'International Tables Vol C Tables 4.2.6.8 and 6.1.1.4'
H H 0.0000 0.0000 'International Tables Vol C Tables 4.2.6.8 and 6.1.1.4'
N N 0.0061 0.0033 'International Tables Vol C Tables 4.2.6.8 and 6.1.1.4'
F F 0.0171 0.0103 'International Tables Vol C Tables 4.2.6.8 and 6.1.1.4'
P P 0.1023 0.0942 'International Tables Vol C Tables 4.2.6.8 and 6.1.1.4'
Br Br -0.2901 2.4595 'International Tables Vol C Tables 4.2.6.8 and 6.1.1.4'
I I -0.4742 1.8119 'International Tables Vol C Tables 4.2.6.8 and 6.1.1.4'
Os Os -1.2165 7.6030 'International Tables Vol C Tables 4.2.6.8 and 6.1.1.4'

loop_
_geom_angle_atom_site_label_1
_geom_angle_atom_site_label_2
_geom_angle_atom_site_label_3
_geom_angle
N8 Os1 N1 75.15(13)
N8 Os1 C15 95.44(14)
N1 Os1 C15 120.55(14)
N8 Os1 C20 116.63(14)
N1 Os1 C20 94.54(14)
C15 Os1 C20 37.59(14)
N8 Os1 C19 153.30(14)
N1 Os1 C19 96.41(14)
C15 Os1 C19 66.66(14)
C20 Os1 C19 37.69(15)
N8 Os1 C16 100.22(14)
N1 Os1 C16 157.48(15)
C15 Os1 C16 37.14(15)
C20 Os1 C16 67.44(15)
C19 Os1 C16 77.77(14)
N8 Os1 C18 163.58(14)
N1 Os1 C18 121.07(14)
C15 Os1 C18 78.79(15)
C20 Os1 C18 67.55(15)
C19 Os1 C18 36.42(15)
C16 Os1 C18 65.91(15)
N8 Os1 C17 125.89(14)
N1 Os1 C17 158.33(14)
C15 Os1 C17 67.10(15)
C20 Os1 C17 80.77(15)
C19 Os1 C17 67.00(15)
C16 Os1 C17 36.34(16)
C18 Os1 C17 37.71(14)
N8 Os1 I1 89.49(9)
N1 Os1 I1 84.91(9)
C15 Os1 I1 154.49(11)
C20 Os1 I1 152.91(10)
C19 Os1 I1 115.35(11)
C16 Os1 I1 117.35(11)
C18 Os1 I1 89.51(10)
C17 Os1 I1 89.78(10)
C2 N1 C6 117.4(4)
C2 N1 Os1 127.8(3)
C6 N1 Os1 114.7(3)
N1 C2 C3 120.9(4)
N1 C2 H2A 119.5
C3 C2 H2A 119.5
C2 C3 C4 121.8(4)
C2 C3 Br3 119.2(3)
C4 C3 Br3 119.0(3)
C5 C4 C3 117.3(4)
C5 C4 H4A 121.3
C3 C4 H4A 121.3
C6 C5 C4 119.2(4)
C6 C5 H5A 120.4
C4 C5 H5A 120.4
N1 C6 C5 123.1(4)
N1 C6 N7 116.4(4)
C5 C6 N7 120.6(4)
N8 N7 C6 112.8(3)
N7 N8 C9 112.9(3)
N7 N8 Os1 120.8(2)
C9 N8 Os1 126.2(3)
C14 C9 C10 121.2(4)
C14 C9 N8 120.2(4)
C10 C9 N8 118.6(4)
C11 C10 C9 118.4(5)
C11 C10 H10A 120.8
C9 C10 H10A 120.8
C10 C11 C12 120.4(4)
C10 C11 H11A 119.8
C12 C11 H11A 119.8
C13 C12 C11 120.2(4)
C13 C12 H12A 119.9
C11 C12 H12A 119.9
C12 C13 C14 120.3(4)
C12 C13 H13A 119.8
C14 C13 H13A 119.8
C9 C14 C13 119.4(4)
C9 C14 H14A 120.3
C13 C14 H14A 120.3
C16 C15 C20 120.9(4)
C16 C15 Os1 72.7(2)
C20 C15 Os1 71.4(2)
C16 C15 H15A 119.1
C20 C15 H15A 119.1
Os1 C15 H15A 119.1
C17 C16 C15 122.4(4)
C17 C16 Os1 72.8(2)
C15 C16 Os1 70.2(2)
C17 C16 H16A 118.0
C15 C16 H16A 118.0
Os1 C16 H16A 118.0
C16 C17 C18 116.8(4)
C16 C17 C24 122.2(4)
C18 C17 C24 120.9(4)
C16 C17 Os1 70.8(2)
C18 C17 Os1 70.3(2)
C24 C17 Os1 129.8(3)
C19 C18 C17 120.5(4)
C19 C18 Os1 70.8(2)
C17 C18 Os1 72.0(2)
C19 C18 H18A 119.2
C17 C18 H18A 119.2
Os1 C18 H18A 119.2
C18 C19 C20 122.5(4)
C18 C19 Os1 72.7(2)
C20 C19 Os1 71.0(2)
C18 C19 H19A 118.0
C20 C19 H19A 118.0
Os1 C19 H19A 118.0
C15 C20 C19 116.8(4)
C15 C20 C21 123.0(4)
C19 C20 C21 120.2(3)
C15 C20 Os1 71.0(2)
C19 C20 Os1 71.3(2)
C21 C20 Os1 128.4(3)
C20 C21 C22 114.1(3)
C20 C21 C23 108.3(4)
C22 C21 C23 111.1(4)
C20 C21 H21A 107.7
C22 C21 H21A 107.7
C23 C21 H21A 107.7
C21 C22 H22A 109.5
C21 C22 H22B 109.5
H22A C22 H22B 109.5
C21 C22 H22C 109.5
H22A C22 H22C 109.5
H22B C22 H22C 109.5
C21 C23 H23A 109.5
C21 C23 H23B 109.5
H23A C23 H23B 109.5
C21 C23 H23C 109.5
H23A C23 H23C 109.5
H23B C23 H23C 109.5
C17 C24 H24A 109.5
C17 C24 H24B 109.5
H24A C24 H24B 109.5
C17 C24 H24C 109.5
H24A C24 H24C 109.5
H24B C24 H24C 109.5
F13 P10 F16 92.2(2)
F13 P10 F12 91.10(19)
F16 P10 F12 90.77(19)
F13 P10 F14 178.6(3)
F16 P10 F14 89.1(2)
F12 P10 F14 89.40(17)
F13 P10 F15 88.5(2)
F16 P10 F15 179.3(2)
F12 P10 F15 89.15(16)
F14 P10 F15 90.2(2)
F13 P10 F11 91.9(2)
F16 P10 F11 91.5(2)
F12 P10 F11 176.2(2)
F14 P10 F11 87.59(18)
F15 P10 F11 88.56(19)

loop_
_geom_bond_atom_site_label_1
_geom_bond_atom_site_label_2
_geom_bond_distance
Os1 N8 2.033(3)
Os1 N1 2.051(3)
Os1 C15 2.210(4)
Os1 C20 2.216(4)
Os1 C19 2.220(4)
Os1 C16 2.243(4)
Os1 C18 2.245(4)
Os1 C17 2.268(4)
Os1 I1 2.7056(3)
N1 C2 1.358(5)
N1 C6 1.373(5)
C2 C3 1.375(6)
C2 H2A 0.9500
Br3 C3 1.885(4)
C3 C4 1.391(6)
C4 C5 1.385(6)
C4 H4A 0.9500
C5 C6 1.379(6)
C5 H5A 0.9500
C6 N7 1.380(5)
N7 N8 1.290(5)
N8 C9 1.441(5)
C9 C14 1.381(6)
C9 C10 1.408(6)
C10 C11 1.394(6)
C10 H10A 0.9500
C11 C12 1.398(7)
C11 H11A 0.9500
C12 C13 1.377(7)
C12 H12A 0.9500
C13 C14 1.400(6)
C13 H13A 0.9500
C14 H14A 0.9500
C15 C16 1.418(6)
C15 C20 1.426(5)
C15 H15A 1.0000
C16 C17 1.407(6)
C16 H16A 1.0000
C17 C18 1.459(6)
C17 C24 1.503(6)
C18 C19 1.396(6)
C18 H18A 1.0000
C19 C20 1.433(6)
C19 H19A 1.0000
C20 C21 1.511(6)
C21 C22 1.523(6)
C21 C23 1.528(6)
C21 H21A 1.0000
C22 H22A 0.9800
C22 H22B 0.9800
C22 H22C 0.9800
C23 H23A 0.9800
C23 H23B 0.9800
C23 H23C 0.9800
C24 H24A 0.9800
C24 H24B 0.9800
C24 H24C 0.9800
P10 F13 1.573(3)
P10 F16 1.575(3)
P10 F12 1.583(3)
P10 F14 1.591(3)
P10 F15 1.596(3)
P10 F11 1.603(3)

loop_
_geom_hbond_atom_site_label_D
_geom_hbond_atom_site_label_H
_geom_hbond_atom_site_label_A
_geom_hbond_distance_DH
_geom_hbond_distance_HA
_geom_hbond_distance_DA
_geom_hbond_angle_DHA
_geom_hbond_site_symmetry_A
C2 H2A F14 0.95 2.49 3.338(5) 148.7 2_656
C4 H4A F15 0.95 2.49 3.060(5) 118.4 1_556
